data_2221285
loop_
_publ_author_name
'Boeckmann, Jan'
'Jess, Inke'
'N\"ather, Christian'

_publ_section_title
;
 Poly[(\m-4,4'-bipyridine)(\m-naphthalene-1,4-dicarboxylato)manganese(II)]
;
_journal_coeditor_code BT2868
_journal_issue 4
_journal_name_full 'Acta Crystallographica Section E'
_journal_page_first m421
_journal_paper_doi 10.1107/S1600536809009301
_journal_volume 65
_journal_year 2009
_chemical_formula_iupac '[Mn (C12 H6 O4) (C10 H8 N2)]'
_chemical_formula_moiety 'C22 H14 Mn N2 O4'
_chemical_formula_sum 'C22 H14 Mn N2 O4'
_chemical_formula_weight 425.29
_chemical_name_systematic
;
Poly[(\m-4,4'-bipyridine)(\m-naphthalene-1,4-dicarboxylato)manganese(II)]
;
_space_group_IT_number 14
_symmetry_cell_setting monoclinic
_symmetry_space_group_name_Hall '-P 2yn'
_symmetry_space_group_name_H-M 'P 1 21/n 1'
_atom_sites_solution_hydrogens geom
_atom_sites_solution_primary direct
_atom_sites_solution_secondary difmap
_audit_creation_method SHELXL-97
_cell_angle_alpha 90.00
_cell_angle_beta 93.734(2)
_cell_angle_gamma 90.00
_cell_formula_units_Z 8
_cell_length_a 10.5567(3)
_cell_length_b 30.1870(6)
_cell_length_c 11.6879(3)
_cell_measurement_reflns_used 43887
_cell_measurement_temperature 293(2)
_cell_measurement_theta_max 27.235
_cell_measurement_theta_min 1.35
_cell_volume 3716.74(16)
_computing_cell_refinement 'X-AREA (Stoe & Cie, 2008)'
_computing_data_collection 'X-AREA (Stoe & Cie, 2008)'
_computing_data_reduction 'X-AREA (Stoe & Cie, 2008)'
_computing_molecular_graphics 'DIAMOND (Brandenburg, 2008) and XP in SHELXTL (Sheldrick, 2008)'
_computing_publication_material 'XCIF in SHELXTL (Sheldrick, 2008)'
_computing_structure_refinement 'SHELXL97 (Sheldrick, 2008)'
_computing_structure_solution 'SHELXS97 (Sheldrick, 2008)'
_diffrn_ambient_temperature 293(2)
_diffrn_detector_area_resol_mean 0.150
_diffrn_measured_fraction_theta_full 0.992
_diffrn_measured_fraction_theta_max 0.992
_diffrn_measurement_device_type 'Stoe IPDS-II'
_diffrn_measurement_method \w
_diffrn_radiation_monochromator graphite
_diffrn_radiation_source 'fine-focus sealed tube'
_diffrn_radiation_type MoK\a
_diffrn_radiation_wavelength 0.71073
_diffrn_reflns_av_R_equivalents 0.0569
_diffrn_reflns_av_sigmaI/netI 0.0343
_diffrn_reflns_limit_h_max 13
_diffrn_reflns_limit_h_min -12
_diffrn_reflns_limit_k_max 38
_diffrn_reflns_limit_k_min -38
_diffrn_reflns_limit_l_max 14
_diffrn_reflns_limit_l_min -14
_diffrn_reflns_number 45141
_diffrn_reflns_theta_full 26.80
_diffrn_reflns_theta_max 26.80
_diffrn_reflns_theta_min 1.35
_diffrn_standards_decay_% 0
_diffrn_standards_interval_time 0
_diffrn_standards_number 0
_exptl_absorpt_coefficient_mu 0.743
_exptl_absorpt_correction_T_max 0.953
_exptl_absorpt_correction_T_min 0.929
_exptl_absorpt_correction_type numerical
_exptl_absorpt_process_details '(X-SHAPE and X-RED32; Stoe & Cie, 2008)'
_exptl_crystal_colour colourless
_exptl_crystal_density_diffrn 1.520
_exptl_crystal_density_method 'not measured'
_exptl_crystal_description blocks
_exptl_crystal_F_000 1736
_exptl_crystal_size_max 0.14
_exptl_crystal_size_mid 0.08
_exptl_crystal_size_min 0.06
_refine_diff_density_max 0.314
_refine_diff_density_min -0.355
_refine_ls_extinction_method none
_refine_ls_goodness_of_fit_ref 1.165
_refine_ls_hydrogen_treatment constr
_refine_ls_matrix_type full
_refine_ls_number_parameters 523
_refine_ls_number_reflns 7902
_refine_ls_number_restraints 0
_refine_ls_restrained_S_all 1.165
_refine_ls_R_factor_all 0.0805
_refine_ls_R_factor_gt 0.0625
_refine_ls_shift/su_max 0.001
_refine_ls_shift/su_mean 0.000
_refine_ls_structure_factor_coef Fsqd
_refine_ls_weighting_details 'calc w=1/[\s^2^(Fo^2^)+(0.0296P)^2^+4.295P] where P=(Fo^2^+2Fc^2^)/3'
_refine_ls_weighting_scheme calc
_refine_ls_wR_factor_gt 0.1124
_refine_ls_wR_factor_ref 0.1189
_reflns_number_gt 6545
_reflns_number_total 7902
_reflns_threshold_expression I>2\s(I)
_cod_data_source_file bt2868.cif
_cod_data_source_block I
_cod_original_sg_symbol_H-M 'P 21/n'
_cod_database_code 2221285
_cod_database_fobs_code 2221285

loop_
_symmetry_equiv_pos_as_xyz
'x, y, z'
'-x+1/2, y+1/2, -z+1/2'
'-x, -y, -z'
'x-1/2, -y-1/2, z-1/2'

loop_
_atom_site_type_symbol
_atom_site_label
_atom_site_fract_x
_atom_site_fract_y
_atom_site_fract_z
_atom_site_U_iso_or_equiv
_atom_site_adp_type
_atom_site_calc_flag
_atom_site_refinement_flags
_atom_site_occupancy
_atom_site_disorder_assembly
_atom_site_disorder_group
Mn Mn1 0.77819(5) 0.714006(14) 0.77976(4) 0.03123(12) Uani d . 1 . .
Mn Mn2 0.77185(5) 0.579806(15) 0.67513(4) 0.03472(13) Uani d . 1 . .
C C1 0.4084(3) 0.64521(10) 0.7166(3) 0.0379(7) Uani d . 1 . .
C C2 0.3428(3) 0.68342(11) 0.7357(3) 0.0461(8) Uani d . 1 . .
H H2 0.3871 0.7099 0.7451 0.055 Uiso calc R 1 . .
C C3 0.2103(3) 0.68348(11) 0.7413(3) 0.0461(8) Uani d . 1 . .
H H3 0.1691 0.7102 0.7529 0.055 Uiso calc R 1 . .
C C4 0.1404(3) 0.64549(10) 0.7302(3) 0.0373(7) Uani d . 1 . .
C C5 0.1409(4) 0.56271(11) 0.7086(3) 0.0495(9) Uani d . 1 . .
H H5 0.0536 0.5621 0.7151 0.059 Uiso calc R 1 . .
C C6 0.2032(4) 0.52440(12) 0.6950(4) 0.0642(12) Uani d . 1 . .
H H6 0.1587 0.4978 0.6918 0.077 Uiso calc R 1 . .
C C7 0.3352(4) 0.52436(13) 0.6856(4) 0.0680(12) Uani d . 1 . .
H H7 0.3778 0.4977 0.6762 0.082 Uiso calc R 1 . .
C C8 0.4007(4) 0.56295(11) 0.6901(4) 0.0523(9) Uani d . 1 . .
H H8 0.4880 0.5624 0.6832 0.063 Uiso calc R 1 . .
C C9 0.3398(3) 0.60406(10) 0.7049(3) 0.0387(7) Uani d . 1 . .
C C10 0.2049(3) 0.60412(10) 0.7135(3) 0.0386(7) Uani d . 1 . .
C C11 0.5509(3) 0.64903(10) 0.7160(3) 0.0352(7) Uani d . 1 . .
O O1 0.6003(2) 0.68148(8) 0.7687(2) 0.0457(6) Uani d . 1 . .
O O2 0.6110(2) 0.62049(8) 0.6641(2) 0.0463(6) Uani d . 1 . .
C C12 -0.0020(3) 0.64949(10) 0.7354(3) 0.0368(7) Uani d . 1 . .
O O3 -0.0702(2) 0.62131(8) 0.6830(2) 0.0501(6) Uani d . 1 . .
O O4 -0.0424(2) 0.68245(8) 0.7874(2) 0.0458(6) Uani d . 1 . .
C C21 0.7452(3) 0.94371(10) 0.8155(3) 0.0389(7) Uani d . 1 . .
C C22 0.7282(4) 0.91782(11) 0.9088(3) 0.0498(9) Uani d . 1 . .
H H22 0.7105 0.9311 0.9778 0.060 Uiso calc R 1 . .
C C23 0.7368(4) 0.87126(11) 0.9028(3) 0.0509(9) Uani d . 1 . .
H H23 0.7239 0.8544 0.9676 0.061 Uiso calc R 1 . .
C C24 0.7635(3) 0.85071(10) 0.8037(3) 0.0386(7) Uani d . 1 . .
C C25 0.8072(5) 0.85703(13) 0.5973(3) 0.0615(11) Uani d . 1 . .
H H25 0.8148 0.8264 0.5921 0.074 Uiso calc R 1 . .
C C26 0.8203(6) 0.88213(15) 0.5031(4) 0.0802(16) Uani d . 1 . .
H H26 0.8366 0.8686 0.4342 0.096 Uiso calc R 1 . .
C C27 0.8095(6) 0.92831(15) 0.5079(4) 0.0797(15) Uani d . 1 . .
H H27 0.8181 0.9452 0.4423 0.096 Uiso calc R 1 . .
C C28 0.7865(4) 0.94860(13) 0.6088(3) 0.0599(11) Uani d . 1 . .
H H28 0.7802 0.9793 0.6114 0.072 Uiso calc R 1 . .
C C29 0.7719(3) 0.92355(10) 0.7098(3) 0.0400(7) Uani d . 1 . .
C C30 0.7822(3) 0.87639(11) 0.7040(3) 0.0412(7) Uani d . 1 . .
C C31 0.7350(3) 0.99366(11) 0.8236(3) 0.0408(7) Uani d . 1 . .
O O11 0.8342(3) 1.01602(8) 0.8250(3) 0.0649(8) Uani d . 1 . .
O O12 0.6298(3) 1.01132(8) 0.8259(3) 0.0669(8) Uani d . 1 . .
C C32 0.7718(3) 0.80079(10) 0.7979(3) 0.0373(7) Uani d . 1 . .
O O13 0.8766(2) 0.78240(8) 0.7851(2) 0.0543(7) Uani d . 1 . .
O O14 0.6728(2) 0.77859(7) 0.8027(2) 0.0507(6) Uani d . 1 . .
C C41 0.7782(3) 0.70738(10) 0.3422(3) 0.0364(7) Uani d . 1 . .
C C42 0.8900(3) 0.71117(12) 0.4116(3) 0.0460(8) Uani d . 1 . .
H H42 0.9681 0.7108 0.3790 0.055 Uiso calc R 1 . .
C C43 0.8846(3) 0.71547(12) 0.5288(3) 0.0456(8) Uani d . 1 . .
H H43 0.9608 0.7179 0.5729 0.055 Uiso calc R 1 . .
N N1 0.7771(3) 0.71640(9) 0.5828(2) 0.0416(6) Uani d . 1 . .
C C44 0.6697(3) 0.71320(12) 0.5159(3) 0.0446(8) Uani d . 1 . .
H H44 0.5931 0.7140 0.5509 0.054 Uiso calc R 1 . .
C C45 0.6657(3) 0.70878(12) 0.3975(3) 0.0457(8) Uani d . 1 . .
H H45 0.5881 0.7068 0.3554 0.055 Uiso calc R 1 . .
C C46 0.7791(3) 0.70395(10) 0.2152(3) 0.0352(7) Uani d . 1 . .
C C47 0.8908(3) 0.70268(12) 0.1596(3) 0.0448(8) Uani d . 1 . .
H H47 0.9685 0.7019 0.2019 0.054 Uiso calc R 1 . .
C C48 0.8870(3) 0.70257(12) 0.0409(3) 0.0441(8) Uani d . 1 . .
H H48 0.9636 0.7015 0.0058 0.053 Uiso calc R 1 . .
N N2 0.7797(3) 0.70391(9) -0.0260(2) 0.0381(6) Uani d . 1 . .
C C49 0.6711(3) 0.70379(12) 0.0276(3) 0.0451(8) Uani d . 1 . .
H H49 0.5948 0.7037 -0.0170 0.054 Uiso calc R 1 . .
C C50 0.6665(3) 0.70380(12) 0.1455(3) 0.0437(8) Uani d . 1 . .
H H50 0.5886 0.7037 0.1784 0.052 Uiso calc R 1 . .
C C51 0.7779(4) 0.58616(12) 1.1149(3) 0.0479(9) Uani d . 1 . .
C C52 0.8887(5) 0.58533(18) 1.0592(3) 0.0730(13) Uani d . 1 . .
H H52 0.9663 0.5869 1.1014 0.088 Uiso calc R 1 . .
C C53 0.8857(5) 0.58219(18) 0.9417(3) 0.0723(13) Uani d . 1 . .
H H53 0.9626 0.5818 0.9071 0.087 Uiso calc R 1 . .
N N11 0.7789(4) 0.57972(10) 0.8742(3) 0.0545(8) Uani d . 1 . .
C C54 0.6726(5) 0.58022(16) 0.9282(3) 0.0672(12) Uani d . 1 . .
H H54 0.5961 0.5784 0.8841 0.081 Uiso calc R 1 . .
C C55 0.6677(4) 0.58323(17) 1.0459(3) 0.0678(12) Uani d . 1 . .
H H55 0.5897 0.5833 1.0785 0.081 Uiso calc R 1 . .
C C56 0.7762(4) 0.58964(11) 1.2420(3) 0.0449(8) Uani d . 1 . .
C C57 0.8866(4) 0.58875(13) 1.3122(3) 0.0534(9) Uani d . 1 . .
H H57 0.9650 0.5885 1.2802 0.064 Uiso calc R 1 . .
C C58 0.8804(4) 0.58820(13) 1.4301(3) 0.0530(9) Uani d . 1 . .
H H58 0.9561 0.5878 1.4755 0.064 Uiso calc R 1 . .
N N12 0.7719(3) 0.58829(10) 1.4818(2) 0.0443(7) Uani d . 1 . .
C C59 0.6656(4) 0.59161(13) 1.4149(3) 0.0511(9) Uani d . 1 . .
H H59 0.5887 0.5934 1.4494 0.061 Uiso calc R 1 . .
C C60 0.6638(4) 0.59256(13) 1.2964(3) 0.0526(9) Uani d . 1 . .
H H60 0.5870 0.5952 1.2532 0.063 Uiso calc R 1 . .

loop_
_atom_site_aniso_label
_atom_site_aniso_U_11
_atom_site_aniso_U_22
_atom_site_aniso_U_33
_atom_site_aniso_U_12
_atom_site_aniso_U_13
_atom_site_aniso_U_23
Mn1 0.0340(2) 0.0311(2) 0.0289(2) -0.00001(19) 0.00408(18) -0.00152(18)
Mn2 0.0400(3) 0.0316(2) 0.0329(2) -0.0005(2) 0.0045(2) -0.00109(19)
C1 0.0354(17) 0.0374(16) 0.0410(17) 0.0000(13) 0.0039(14) -0.0032(13)
C2 0.042(2) 0.0347(16) 0.062(2) -0.0048(14) 0.0056(17) -0.0040(15)
C3 0.042(2) 0.0347(16) 0.063(2) 0.0022(14) 0.0083(17) -0.0052(15)
C4 0.0351(17) 0.0382(16) 0.0393(17) -0.0016(13) 0.0057(13) -0.0017(13)
C5 0.044(2) 0.0398(18) 0.065(2) -0.0057(15) 0.0051(18) -0.0009(16)
C6 0.059(3) 0.0344(18) 0.100(3) -0.0073(18) 0.007(2) -0.002(2)
C7 0.060(3) 0.0341(19) 0.110(4) 0.0034(18) 0.006(3) -0.008(2)
C8 0.042(2) 0.0408(18) 0.075(3) 0.0025(16) 0.0076(18) -0.0083(17)
C9 0.0406(19) 0.0347(16) 0.0414(18) 0.0005(14) 0.0060(14) -0.0024(13)
C10 0.0394(18) 0.0355(16) 0.0412(18) -0.0019(14) 0.0054(14) -0.0016(13)
C11 0.0350(17) 0.0364(16) 0.0348(16) -0.0006(13) 0.0054(13) 0.0010(13)
O1 0.0406(13) 0.0516(14) 0.0451(13) -0.0129(11) 0.0043(11) -0.0106(11)
O2 0.0399(14) 0.0461(13) 0.0538(14) 0.0064(11) 0.0099(11) -0.0040(11)
C12 0.0388(18) 0.0379(16) 0.0340(16) 0.0026(14) 0.0049(13) 0.0019(13)
O3 0.0409(14) 0.0519(14) 0.0574(15) -0.0083(11) 0.0015(12) -0.0073(12)
O4 0.0443(14) 0.0509(14) 0.0427(13) 0.0124(11) 0.0061(11) -0.0067(11)
C21 0.0413(19) 0.0321(15) 0.0434(18) -0.0021(14) 0.0050(14) -0.0012(13)
C22 0.074(3) 0.0365(17) 0.0411(19) 0.0032(17) 0.0163(18) -0.0036(14)
C23 0.075(3) 0.0375(17) 0.0416(19) 0.0008(17) 0.0165(18) 0.0036(14)
C24 0.0435(19) 0.0310(15) 0.0414(18) 0.0011(14) 0.0046(14) 0.0011(13)
C25 0.101(4) 0.044(2) 0.040(2) 0.005(2) 0.013(2) -0.0071(16)
C26 0.144(5) 0.061(3) 0.038(2) 0.006(3) 0.019(3) -0.0062(19)
C27 0.137(5) 0.063(3) 0.040(2) 0.007(3) 0.018(3) 0.0100(19)
C28 0.094(3) 0.0423(19) 0.044(2) 0.002(2) 0.010(2) 0.0055(16)
C29 0.051(2) 0.0323(15) 0.0366(17) -0.0012(14) 0.0050(15) 0.0009(13)
C30 0.048(2) 0.0360(16) 0.0398(18) 0.0020(15) 0.0045(15) -0.0024(13)
C31 0.0459(19) 0.0382(16) 0.0388(17) 0.0023(15) 0.0062(14) 0.0027(14)
O11 0.0525(17) 0.0349(13) 0.108(2) -0.0048(12) 0.0090(16) -0.0026(14)
O12 0.0499(17) 0.0398(14) 0.111(2) 0.0052(12) 0.0075(16) -0.0027(15)
C32 0.0399(18) 0.0345(15) 0.0372(17) -0.0013(14) 0.0006(14) -0.0009(13)
O13 0.0397(14) 0.0378(13) 0.086(2) 0.0007(11) 0.0052(13) -0.0063(12)
O14 0.0414(14) 0.0322(12) 0.0793(18) -0.0012(10) 0.0098(13) -0.0008(11)
C41 0.0432(18) 0.0357(15) 0.0305(16) 0.0003(14) 0.0053(13) 0.0009(12)
C42 0.0433(19) 0.061(2) 0.0342(17) -0.0041(17) 0.0063(15) 0.0005(15)
C43 0.0424(19) 0.061(2) 0.0333(17) -0.0095(17) 0.0012(14) 0.0020(15)
N1 0.0472(17) 0.0455(15) 0.0323(14) -0.0010(13) 0.0037(12) 0.0007(12)
C44 0.044(2) 0.057(2) 0.0329(17) 0.0068(17) 0.0064(14) 0.0026(15)
C45 0.0421(19) 0.062(2) 0.0330(17) 0.0031(17) 0.0018(14) 0.0022(15)
C46 0.0399(17) 0.0362(16) 0.0297(15) 0.0021(13) 0.0036(13) -0.0003(12)
C47 0.0386(19) 0.059(2) 0.0371(18) 0.0022(16) 0.0025(14) -0.0031(15)
C48 0.0404(19) 0.056(2) 0.0363(17) -0.0008(16) 0.0069(15) -0.0033(15)
N2 0.0432(16) 0.0412(14) 0.0302(13) 0.0019(12) 0.0040(12) 0.0005(11)
C49 0.0395(19) 0.060(2) 0.0354(17) 0.0020(16) 0.0018(14) -0.0024(15)
C50 0.0423(19) 0.056(2) 0.0333(17) 0.0012(16) 0.0057(14) -0.0010(15)
C51 0.067(2) 0.0435(18) 0.0336(18) 0.0036(17) 0.0047(17) -0.0003(14)
C52 0.066(3) 0.119(4) 0.034(2) 0.013(3) 0.0024(19) -0.003(2)
C53 0.071(3) 0.110(4) 0.038(2) 0.018(3) 0.009(2) 0.002(2)
N11 0.078(2) 0.0488(17) 0.0371(16) 0.0022(17) 0.0070(16) -0.0021(13)
C54 0.073(3) 0.093(3) 0.035(2) -0.017(3) -0.0013(19) -0.002(2)
C55 0.063(3) 0.105(4) 0.035(2) -0.010(3) 0.0047(19) -0.003(2)
C56 0.059(2) 0.0411(17) 0.0342(17) 0.0021(16) 0.0013(16) -0.0009(14)
C57 0.058(2) 0.065(2) 0.0385(19) -0.0017(19) 0.0080(17) -0.0020(17)
C58 0.055(2) 0.068(2) 0.0354(18) 0.0002(19) 0.0027(16) -0.0038(17)
N12 0.0509(18) 0.0480(16) 0.0342(15) 0.0017(14) 0.0048(13) -0.0009(12)
C59 0.054(2) 0.062(2) 0.0375(19) 0.0018(19) 0.0056(17) -0.0033(16)
C60 0.059(2) 0.062(2) 0.0368(19) 0.0065(19) 0.0006(17) -0.0018(16)

loop_
_atom_type_symbol
_atom_type_description
_atom_type_scat_dispersion_real
_atom_type_scat_dispersion_imag
_atom_type_scat_source
C C 0.0033 0.0016 'International Tables Vol C Tables 4.2.6.8 and 6.1.1.4'
H H 0.0000 0.0000 'International Tables Vol C Tables 4.2.6.8 and 6.1.1.4'
N N 0.0061 0.0033 'International Tables Vol C Tables 4.2.6.8 and 6.1.1.4'
O O 0.0106 0.0060 'International Tables Vol C Tables 4.2.6.8 and 6.1.1.4'
Mn Mn 0.3368 0.7283 'International Tables Vol C Tables 4.2.6.8 and 6.1.1.4'

loop_
_geom_angle_atom_site_label_1
_geom_angle_atom_site_label_2
_geom_angle_atom_site_label_3
_geom_angle_site_symmetry_1
_geom_angle_site_symmetry_3
_geom_angle
_geom_angle_publ_flag
O1 Mn1 O4 . 1_655 125.59(10) .
O1 Mn1 O14 . . 88.05(9) .
O4 Mn1 O14 1_655 . 145.67(10) .
O1 Mn1 N2 . 1_556 86.99(10) .
O4 Mn1 N2 1_655 1_556 87.11(9) .
O14 Mn1 N2 . 1_556 88.22(10) .
O1 Mn1 N1 . . 90.41(10) .
O4 Mn1 N1 1_655 . 90.15(10) .
O14 Mn1 N1 . . 96.94(10) .
N2 Mn1 N1 1_556 . 174.15(10) .
O1 Mn1 O13 . . 144.32(9) .
O4 Mn1 O13 1_655 . 90.08(9) .
O14 Mn1 O13 . . 56.77(9) .
N2 Mn1 O13 1_556 . 96.79(10) .
N1 Mn1 O13 . . 88.38(10) .
O1 Mn1 C32 . . 116.11(10) .
O4 Mn1 C32 1_655 . 118.19(10) .
O14 Mn1 C32 . . 28.26(9) .
N2 Mn1 C32 1_556 . 92.94(10) .
N1 Mn1 C32 . . 92.91(10) .
O13 Mn1 C32 . . 28.52(9) .
O3 Mn2 O2 1_655 . 107.09(10) .
O3 Mn2 O11 1_655 2_646 157.06(10) .
O2 Mn2 O11 . 2_646 95.82(10) .
O3 Mn2 N12 1_655 1_554 85.66(11) .
O2 Mn2 N12 . 1_554 85.71(10) .
O11 Mn2 N12 2_646 1_554 97.43(11) .
O3 Mn2 O12 1_655 2_646 100.34(10) .
O2 Mn2 O12 . 2_646 152.43(10) .
O11 Mn2 O12 2_646 2_646 56.85(10) .
N12 Mn2 O12 1_554 2_646 93.79(11) .
O3 Mn2 N11 1_655 . 89.02(11) .
O2 Mn2 N11 . . 92.04(11) .
O11 Mn2 N11 2_646 . 89.03(12) .
N12 Mn2 N11 1_554 . 173.34(11) .
O12 Mn2 N11 2_646 . 91.11(12) .
O3 Mn2 C31 1_655 2_646 128.57(11) .
O2 Mn2 C31 . 2_646 124.34(11) .
O11 Mn2 C31 2_646 2_646 28.56(10) .
N12 Mn2 C31 1_554 2_646 96.88(11) .
O12 Mn2 C31 2_646 2_646 28.30(10) .
N11 Mn2 C31 . 2_646 89.57(11) .
C2 C1 C9 . . 119.1(3) ?
C2 C1 C11 . . 116.8(3) ?
C9 C1 C11 . . 124.1(3) ?
C1 C2 C3 . . 121.6(3) ?
C1 C2 H2 . . 119.2 ?
C3 C2 H2 . . 119.2 ?
C4 C3 C2 . . 121.9(3) ?
C4 C3 H3 . . 119.1 ?
C2 C3 H3 . . 119.1 ?
C3 C4 C10 . . 118.9(3) ?
C3 C4 C12 . . 117.5(3) ?
C10 C4 C12 . . 123.6(3) ?
C6 C5 C10 . . 121.8(4) ?
C6 C5 H5 . . 119.1 ?
C10 C5 H5 . . 119.1 ?
C5 C6 C7 . . 120.3(4) ?
C5 C6 H6 . . 119.8 ?
C7 C6 H6 . . 119.8 ?
C8 C7 C6 . . 120.2(4) ?
C8 C7 H7 . . 119.9 ?
C6 C7 H7 . . 119.9 ?
C7 C8 C9 . . 121.7(4) ?
C7 C8 H8 . . 119.1 ?
C9 C8 H8 . . 119.1 ?
C8 C9 C10 . . 118.1(3) ?
C8 C9 C1 . . 122.7(3) ?
C10 C9 C1 . . 119.2(3) ?
C5 C10 C9 . . 117.9(3) ?
C5 C10 C4 . . 122.7(3) ?
C9 C10 C4 . . 119.4(3) ?
O2 C11 O1 . . 124.7(3) ?
O2 C11 C1 . . 119.1(3) ?
O1 C11 C1 . . 116.2(3) ?
C11 O1 Mn1 . . 137.1(2) ?
C11 O2 Mn2 . . 144.0(2) ?
O3 C12 O4 . . 125.1(3) ?
O3 C12 C4 . . 117.9(3) ?
O4 C12 C4 . . 116.9(3) ?
C12 O3 Mn2 . 1_455 150.0(2) ?
C12 O4 Mn1 . 1_455 131.9(2) ?
C22 C21 C29 . . 119.6(3) ?
C22 C21 C31 . . 120.4(3) ?
C29 C21 C31 . . 120.0(3) ?
C21 C22 C23 . . 121.3(3) ?
C21 C22 H22 . . 119.4 ?
C23 C22 H22 . . 119.4 ?
C24 C23 C22 . . 121.0(3) ?
C24 C23 H23 . . 119.5 ?
C22 C23 H23 . . 119.5 ?
C23 C24 C30 . . 119.7(3) ?
C23 C24 C32 . . 120.6(3) ?
C30 C24 C32 . . 119.7(3) ?
C26 C25 C30 . . 121.4(4) ?
C26 C25 H25 . . 119.3 ?
C30 C25 H25 . . 119.3 ?
C25 C26 C27 . . 120.8(4) ?
C25 C26 H26 . . 119.6 ?
C27 C26 H26 . . 119.6 ?
C28 C27 C26 . . 120.1(4) ?
C28 C27 H27 . . 120.0 ?
C26 C27 H27 . . 120.0 ?
C27 C28 C29 . . 121.0(4) ?
C27 C28 H28 . . 119.5 ?
C29 C28 H28 . . 119.5 ?
C28 C29 C21 . . 122.2(3) ?
C28 C29 C30 . . 118.6(3) ?
C21 C29 C30 . . 119.2(3) ?
C25 C30 C24 . . 122.6(3) ?
C25 C30 C29 . . 118.1(3) ?
C24 C30 C29 . . 119.2(3) ?
O12 C31 O11 . . 121.5(3) ?
O12 C31 C21 . . 119.9(3) ?
O11 C31 C21 . . 118.5(3) ?
O12 C31 Mn2 . 2_656 62.78(18) ?
O11 C31 Mn2 . 2_656 58.79(18) ?
C21 C31 Mn2 . 2_656 175.7(2) ?
C31 O11 Mn2 . 2_656 92.7(2) ?
C31 O12 Mn2 . 2_656 88.9(2) ?
O14 C32 O13 . . 121.1(3) ?
O14 C32 C24 . . 118.9(3) ?
O13 C32 C24 . . 120.0(3) ?
O14 C32 Mn1 . . 59.59(16) ?
O13 C32 Mn1 . . 61.49(17) ?
C24 C32 Mn1 . . 177.3(2) ?
C32 O13 Mn1 . . 90.00(19) ?
C32 O14 Mn1 . . 92.2(2) ?
C45 C41 C42 . . 116.4(3) ?
C45 C41 C46 . . 121.8(3) ?
C42 C41 C46 . . 121.7(3) ?
C43 C42 C41 . . 119.8(3) ?
C43 C42 H42 . . 120.1 ?
C41 C42 H42 . . 120.1 ?
N1 C43 C42 . . 124.3(3) ?
N1 C43 H43 . . 117.9 ?
C42 C43 H43 . . 117.9 ?
C43 N1 C44 . . 115.9(3) ?
C43 N1 Mn1 . . 121.6(2) ?
C44 N1 Mn1 . . 122.0(2) ?
N1 C44 C45 . . 124.0(3) ?
N1 C44 H44 . . 118.0 ?
C45 C44 H44 . . 118.0 ?
C44 C45 C41 . . 119.7(3) ?
C44 C45 H45 . . 120.2 ?
C41 C45 H45 . . 120.2 ?
C47 C46 C50 . . 116.4(3) ?
C47 C46 C41 . . 122.1(3) ?
C50 C46 C41 . . 121.4(3) ?
C46 C47 C48 . . 120.1(3) ?
C46 C47 H47 . . 120.0 ?
C48 C47 H47 . . 120.0 ?
N2 C48 C47 . . 123.7(3) ?
N2 C48 H48 . . 118.2 ?
C47 C48 H48 . . 118.2 ?
C48 N2 C49 . . 116.5(3) ?
C48 N2 Mn1 . 1_554 122.4(2) ?
C49 N2 Mn1 . 1_554 120.8(2) ?
N2 C49 C50 . . 123.5(3) ?
N2 C49 H49 . . 118.3 ?
C50 C49 H49 . . 118.3 ?
C49 C50 C46 . . 119.9(3) ?
C49 C50 H50 . . 120.1 ?
C46 C50 H50 . . 120.1 ?
C55 C51 C52 . . 115.7(3) ?
C55 C51 C56 . . 121.7(4) ?
C52 C51 C56 . . 122.6(4) ?
C53 C52 C51 . . 120.6(4) ?
C53 C52 H52 . . 119.7 ?
C51 C52 H52 . . 119.7 ?
N11 C53 C52 . . 123.8(4) ?
N11 C53 H53 . . 118.1 ?
C52 C53 H53 . . 118.1 ?
C54 N11 C53 . . 115.4(3) ?
C54 N11 Mn2 . . 120.3(3) ?
C53 N11 Mn2 . . 124.2(3) ?
N11 C54 C55 . . 124.2(4) ?
N11 C54 H54 . . 117.9 ?
C55 C54 H54 . . 117.9 ?
C51 C55 C54 . . 120.2(4) ?
C51 C55 H55 . . 119.9 ?
C54 C55 H55 . . 119.9 ?
C57 C56 C60 . . 116.3(3) ?
C57 C56 C51 . . 121.8(3) ?
C60 C56 C51 . . 121.9(3) ?
C56 C57 C58 . . 120.0(4) ?
C56 C57 H57 . . 120.0 ?
C58 C57 H57 . . 120.0 ?
N12 C58 C57 . . 123.4(4) ?
N12 C58 H58 . . 118.3 ?
C57 C58 H58 . . 118.3 ?
C59 N12 C58 . . 116.9(3) ?
C59 N12 Mn2 . 1_556 122.5(2) ?
C58 N12 Mn2 . 1_556 120.5(2) ?
N12 C59 C60 . . 123.1(4) ?
N12 C59 H59 . . 118.5 ?
C60 C59 H59 . . 118.5 ?
C59 C60 C56 . . 120.1(4) ?
C59 C60 H60 . . 119.9 ?
C56 C60 H60 . . 119.9 ?

loop_
_geom_bond_atom_site_label_1
_geom_bond_atom_site_label_2
_geom_bond_site_symmetry_2
_geom_bond_distance
_geom_bond_publ_flag
Mn1 O1 . 2.115(2) .
Mn1 O4 1_655 2.116(2) .
Mn1 O14 . 2.269(2) .
Mn1 N2 1_556 2.290(3) .
Mn1 N1 . 2.302(3) .
Mn1 O13 . 2.310(2) .
Mn1 C32 . 2.629(3) .
Mn2 O3 1_655 2.083(2) .
Mn2 O2 . 2.093(2) .
Mn2 O11 2_646 2.227(3) .
Mn2 N12 1_554 2.274(3) .
Mn2 O12 2_646 2.314(3) .
Mn2 N11 . 2.323(3) .
Mn2 C31 2_646 2.602(3) .
C1 C2 . 1.371(4) ?
C1 C9 . 1.440(4) ?
C1 C11 . 1.510(4) ?
C2 C3 . 1.404(5) ?
C2 H2 . 0.9300 ?
C3 C4 . 1.365(4) ?
C3 H3 . 0.9300 ?
C4 C10 . 1.442(4) ?
C4 C12 . 1.514(4) ?
C5 C6 . 1.345(5) ?
C5 C10 . 1.420(5) ?
C5 H5 . 0.9300 ?
C6 C7 . 1.406(6) ?
C6 H6 . 0.9300 ?
C7 C8 . 1.354(5) ?
C7 H7 . 0.9300 ?
C8 C9 . 1.413(4) ?
C8 H8 . 0.9300 ?
C9 C10 . 1.435(5) ?
C11 O2 . 1.251(4) ?
C11 O1 . 1.253(4) ?
C12 O3 . 1.248(4) ?
C12 O4 . 1.255(4) ?
O3 Mn2 1_455 2.083(2) .
O4 Mn1 1_455 2.116(2) .
C21 C22 . 1.364(5) ?
C21 C29 . 1.421(4) ?
C21 C31 . 1.515(4) ?
C22 C23 . 1.411(5) ?
C22 H22 . 0.9300 ?
C23 C24 . 1.360(5) ?
C23 H23 . 0.9300 ?
C24 C30 . 1.424(4) ?
C24 C32 . 1.511(4) ?
C25 C26 . 1.351(6) ?
C25 C30 . 1.417(5) ?
C25 H25 . 0.9300 ?
C26 C27 . 1.400(6) ?
C26 H26 . 0.9300 ?
C27 C28 . 1.365(6) ?
C27 H27 . 0.9300 ?
C28 C29 . 1.418(5) ?
C28 H28 . 0.9300 ?
C29 C30 . 1.430(4) ?
C31 O12 . 1.234(4) ?
C31 O11 . 1.245(4) ?
C31 Mn2 2_656 2.602(3) .
O11 Mn2 2_656 2.227(3) .
O12 Mn2 2_656 2.314(3) .
C32 O14 . 1.246(4) ?
C32 O13 . 1.255(4) ?
C41 C45 . 1.389(5) ?
C41 C42 . 1.392(5) ?
C41 C46 . 1.489(4) ?
C42 C43 . 1.381(5) ?
C42 H42 . 0.9300 ?
C43 N1 . 1.334(4) ?
C43 H43 . 0.9300 ?
N1 C44 . 1.338(4) ?
C44 C45 . 1.389(4) ?
C44 H44 . 0.9300 ?
C45 H45 . 0.9300 ?
C46 C47 . 1.384(4) ?
C46 C50 . 1.397(5) ?
C47 C48 . 1.386(5) ?
C47 H47 . 0.9300 ?
C48 N2 . 1.334(4) ?
C48 H48 . 0.9300 ?
N2 C49 . 1.341(4) ?
N2 Mn1 1_554 2.290(3) .
C49 C50 . 1.383(4) ?
C49 H49 . 0.9300 ?
C50 H50 . 0.9300 ?
C51 C55 . 1.374(6) ?
C51 C52 . 1.375(6) ?
C51 C56 . 1.490(5) ?
C52 C53 . 1.375(5) ?
C52 H52 . 0.9300 ?
C53 N11 . 1.335(6) ?
C53 H53 . 0.9300 ?
N11 C54 . 1.323(5) ?
C54 C55 . 1.383(5) ?
C54 H54 . 0.9300 ?
C55 H55 . 0.9300 ?
C56 C57 . 1.381(5) ?
C56 C60 . 1.385(5) ?
C57 C58 . 1.384(5) ?
C57 H57 . 0.9300 ?
C58 N12 . 1.330(5) ?
C58 H58 . 0.9300 ?
N12 C59 . 1.329(5) ?
N12 Mn2 1_556 2.274(3) .
C59 C60 . 1.385(5) ?
C59 H59 . 0.9300 ?
C60 H60 . 0.9300 ?
